data_7109532
loop_
_publ_author_name
'Szymon Chorazy'
'Robert Podgajny'
'Wojciech Nitek'
'Tomasz Fic'
'Edward Gorlich'
'Michal Rams'
'Barbara Sieklucka'

_publ_section_title
;
 Natural and magnetic optical activity of 2-D chiral cyanido-bridged
 MnII-NbIV molecular ferrimagnets
;
_journal_name_full Chem.Commun.
_journal_page_first 6731
_journal_paper_doi 10.1039/c3cc43195a
_journal_volume 49
_journal_year 2013
_chemical_absolute_configuration rmad
_chemical_formula_sum 'C36 H44 Mn2 N12 Nb O8'
_chemical_formula_weight 975.62
_chemical_name_systematic
; 
?
;
_space_group_IT_number 4
_symmetry_cell_setting monoclinic
_symmetry_space_group_name_Hall 'P 2yb'
_symmetry_space_group_name_H-M 'P 1 21 1'
_atom_sites_solution_hydrogens geom
_atom_sites_solution_primary direct
_atom_sites_solution_secondary difmap
_audit_creation_method SHELXL-97
_cell_angle_alpha 90.000(5)
_cell_angle_beta 112.258(5)
_cell_angle_gamma 90.000(5)
_cell_formula_units_Z 2
_cell_length_a 12.950(5)
_cell_length_b 13.276(5)
_cell_length_c 13.810(5)
_cell_measurement_reflns_used 39243
_cell_measurement_temperature 293(2)
_cell_measurement_theta_max 27.485
_cell_measurement_theta_min 0.998
_cell_volume 2197.4(14)
_computing_structure_refinement 'SHELXL-97 (Sheldrick, 1997)'
_computing_structure_solution 'SHELXS-97 (Sheldrick, 1990)'
_diffrn_ambient_temperature 293(2)
_diffrn_measured_fraction_theta_full 0.998
_diffrn_measured_fraction_theta_max 0.998
_diffrn_measurement_device_type KappaCCD
_diffrn_measurement_method CCD
_diffrn_radiation_monochromator graphite
_diffrn_radiation_source 'fine-focus sealed tube'
_diffrn_radiation_type MoK\a
_diffrn_radiation_wavelength 0.71069
_diffrn_reflns_av_R_equivalents 0.0522
_diffrn_reflns_av_sigmaI/netI 0.0304
_diffrn_reflns_limit_h_max 16
_diffrn_reflns_limit_h_min -16
_diffrn_reflns_limit_k_max 17
_diffrn_reflns_limit_k_min -17
_diffrn_reflns_limit_l_max 17
_diffrn_reflns_limit_l_min -17
_diffrn_reflns_number 57363
_diffrn_reflns_theta_full 27.48
_diffrn_reflns_theta_max 27.48
_diffrn_reflns_theta_min 1.59
_exptl_absorpt_coefficient_mu 0.883
_exptl_absorpt_correction_T_max 0.892
_exptl_absorpt_correction_T_min 0.868
_exptl_absorpt_correction_type multi-scan
_exptl_crystal_colour orange
_exptl_crystal_density_diffrn 1.475
_exptl_crystal_density_method 'not measured'
_exptl_crystal_description block
_exptl_crystal_F_000 998
_exptl_crystal_size_max 0.16
_exptl_crystal_size_mid 0.14
_exptl_crystal_size_min 0.13
_refine_diff_density_max 0.663
_refine_diff_density_min -0.651
_refine_diff_density_rms 0.090
_refine_ls_abs_structure_details 'Flack H D (1983), Acta Cryst. A39, 876-881'
_refine_ls_abs_structure_Flack -0.022(13)
_refine_ls_extinction_coef 0.0008(3)
_refine_ls_extinction_expression Fc^*^=kFc[1+0.001xFc^2^\l^3^/sin(2\q)]^-1/4^
_refine_ls_extinction_method SHELXL
_refine_ls_goodness_of_fit_ref 1.047
_refine_ls_hydrogen_treatment constr
_refine_ls_matrix_type full
_refine_ls_number_parameters 537
_refine_ls_number_reflns 10047
_refine_ls_number_restraints 1
_refine_ls_restrained_S_all 1.047
_refine_ls_R_factor_all 0.0373
_refine_ls_R_factor_gt 0.0313
_refine_ls_shift/su_max 0.001
_refine_ls_shift/su_mean 0.000
_refine_ls_structure_factor_coef Fsqd
_refine_ls_weighting_details 'calc w=1/[\s^2^(Fo^2^)+(0.0468P)^2^+0.2576P] where P=(Fo^2^+2Fc^2^)/3'
_refine_ls_weighting_scheme calc
_refine_ls_wR_factor_gt 0.0749
_refine_ls_wR_factor_ref 0.0792
_reflns_number_gt 9046
_reflns_number_total 10047
_reflns_threshold_expression >2sigma(I)
_cod_data_source_file c3cc43195a.txt
_cod_data_source_block 1S
_cod_original_sg_symbol_H-M 'P 21'
_cod_database_code 7109532

loop_
_symmetry_equiv_pos_as_xyz
'x, y, z'
'-x, y+1/2, -z'

loop_
_atom_site_label
_atom_site_type_symbol
_atom_site_fract_x
_atom_site_fract_y
_atom_site_fract_z
_atom_site_U_iso_or_equiv
_atom_site_adp_type
_atom_site_occupancy
_atom_site_symmetry_multiplicity
_atom_site_calc_flag
_atom_site_refinement_flags
Nb1 Nb -0.011149(15) 0.484284(15) 0.240274(14) 0.02216(6) Uani 1 1 d .
Mn1 Mn 0.19399(3) 0.17798(3) 0.13221(3) 0.03012(10) Uani 1 1 d .
Mn2 Mn 0.18364(3) 0.67283(3) 0.61758(3) 0.02866(10) Uani 1 1 d .
N18 N -0.07580(19) 0.29572(18) 0.37391(18) 0.0361(5) Uani 1 1 d .
C12 C 0.1286(2) 0.5627(2) 0.2096(2) 0.0345(6) Uani 1 1 d .
N13 N -0.1213(2) 0.63966(19) 0.03229(19) 0.0430(6) Uani 1 1 d .
C11 C 0.0397(2) 0.3636(2) 0.15295(19) 0.0289(5) Uani 1 1 d .
N11 N 0.07421(19) 0.29713(18) 0.12133(18) 0.0362(5) Uani 1 1 d .
N16 N 0.0901(2) 0.63654(18) 0.45367(18) 0.0385(5) Uani 1 1 d .
C17 C -0.1600(2) 0.5520(2) 0.2630(2) 0.0339(6) Uani 1 1 d .
C18 C -0.0501(2) 0.36247(19) 0.33457(19) 0.0291(5) Uani 1 1 d .
N15 N 0.2322(2) 0.3762(2) 0.40050(19) 0.0442(6) Uani 1 1 d .
C13 C -0.0840(2) 0.5908(2) 0.1053(2) 0.0317(5) Uani 1 1 d .
C16 C 0.0529(2) 0.59079(19) 0.3778(2) 0.0313(5) Uani 1 1 d .
N12 N 0.1961(2) 0.6047(2) 0.1910(2) 0.0532(7) Uani 1 1 d .
C15 C 0.1518(2) 0.41669(19) 0.3490(2) 0.0312(5) Uani 1 1 d .
N14 N -0.2424(2) 0.3577(2) 0.0784(2) 0.0465(6) Uani 1 1 d .
C14 C -0.1665(2) 0.40457(19) 0.1304(2) 0.0311(5) Uani 1 1 d .
N17 N -0.2368(2) 0.5891(2) 0.2724(2) 0.0525(7) Uani 1 1 d .
O3 O 0.24424(18) 0.67738(15) 0.79599(16) 0.0409(5) Uani 1 1 d .
O1 O 0.2399(2) 0.18378(16) 0.30634(16) 0.0469(5) Uani 1 1 d .
N4 N 0.31353(19) 0.78577(18) 0.61149(18) 0.0346(5) Uani 1 1 d .
N2 N 0.32177(19) 0.29246(19) 0.12706(18) 0.0363(5) Uani 1 1 d .
N3 N 0.1472(2) 0.52153(17) 0.6750(2) 0.0371(5) Uani 1 1 d .
O4 O 0.33482(19) 0.58961(16) 0.6227(2) 0.0489(6) Uani 1 1 d .
N1 N 0.1470(2) 0.02949(18) 0.18617(19) 0.0379(5) Uani 1 1 d .
O2 O 0.35259(19) 0.09991(17) 0.1600(2) 0.0571(6) Uani 1 1 d .
C3 C 0.2247(3) 0.5930(2) 0.8513(2) 0.0400(7) Uani 1 1 d .
H3 H 0.2945 0.5761 0.9093 0.048 Uiso 1 1 calc R
C1 C 0.2265(3) 0.0983(2) 0.3634(2) 0.0426(7) Uani 1 1 d .
H1 H 0.3004 0.0776 0.4127 0.051 Uiso 1 1 calc R
C22 C 0.4188(2) 0.2563(3) 0.1252(2) 0.0415(7) Uani 1 1 d .
C32 C 0.4057(2) 0.7492(2) 0.6021(2) 0.0379(6) Uani 1 1 d .
C27 C 0.1891(3) 0.5039(2) 0.7781(2) 0.0397(7) Uani 1 1 d .
C23 C 0.5008(3) 0.3205(3) 0.1203(3) 0.0587(10) Uani 1 1 d .
H23 H 0.5659 0.2941 0.1171 0.070 Uiso 1 1 calc R
C21 C 0.1035(3) -0.0482(2) 0.1197(3) 0.0491(8) Uani 1 1 d .
H21 H 0.0820 -0.0367 0.0483 0.059 Uiso 1 1 calc R
C4 C 0.4104(3) 0.6389(2) 0.5843(3) 0.0503(8) Uani 1 1 d .
H4 H 0.4863 0.6141 0.6223 0.060 Uiso 1 1 calc R
C31 C 0.1087(3) 0.4425(2) 0.6104(3) 0.0500(8) Uani 1 1 d .
H31 H 0.0802 0.4542 0.5387 0.060 Uiso 1 1 calc R
C7 C 0.1361(3) 0.6171(3) 0.8955(3) 0.0595(9) Uani 1 1 d .
H7A H 0.1590 0.6746 0.9407 0.089 Uiso 1 1 calc R
H7B H 0.1269 0.5603 0.9345 0.089 Uiso 1 1 calc R
H7C H 0.0666 0.6314 0.8391 0.089 Uiso 1 1 calc R
C20 C 0.0895(4) -0.1429(3) 0.1520(3) 0.0608(9) Uani 1 1 d .
H20 H 0.0596 -0.1945 0.1039 0.073 Uiso 1 1 calc R
C25 C 0.3872(3) 0.4600(3) 0.1221(3) 0.0614(10) Uani 1 1 d .
H25 H 0.3747 0.5290 0.1218 0.074 Uiso 1 1 calc R
C35 C 0.3886(3) 0.9516(3) 0.6243(3) 0.0593(9) Uani 1 1 d .
H35 H 0.3801 1.0206 0.6305 0.071 Uiso 1 1 calc R
C30 C 0.1091(4) 0.3463(2) 0.6444(3) 0.0616(10) Uani 1 1 d .
H30 H 0.0797 0.2939 0.5972 0.074 Uiso 1 1 calc R
C2 C 0.4336(3) 0.1443(3) 0.1267(3) 0.0530(8) Uani 1 1 d .
H2 H 0.5079 0.1279 0.1780 0.064 Uiso 1 1 calc R
C24 C 0.4866(3) 0.4225(4) 0.1203(3) 0.0684(11) Uani 1 1 d .
H24 H 0.5424 0.4659 0.1190 0.082 Uiso 1 1 calc R
C19 C 0.1210(4) -0.1597(3) 0.2577(3) 0.0690(12) Uani 1 1 d .
H19 H 0.1123 -0.2230 0.2824 0.083 Uiso 1 1 calc R
C26 C 0.3080(3) 0.3924(2) 0.1244(3) 0.0460(7) Uani 1 1 d .
H26 H 0.2408 0.4176 0.1240 0.055 Uiso 1 1 calc R
C10 C 0.1655(4) -0.0816(3) 0.3259(3) 0.0639(10) Uani 1 1 d .
H10 H 0.1879 -0.0920 0.3976 0.077 Uiso 1 1 calc R
C28 C 0.1940(4) 0.4073(3) 0.8184(3) 0.0634(11) Uani 1 1 d .
H28 H 0.2239 0.3967 0.8903 0.076 Uiso 1 1 calc R
C36 C 0.3062(3) 0.8853(2) 0.6218(2) 0.0419(7) Uani 1 1 d .
H36 H 0.2419 0.9111 0.6275 0.050 Uiso 1 1 calc R
C34 C 0.4853(3) 0.9126(3) 0.6173(4) 0.0674(11) Uani 1 1 d .
H34 H 0.5436 0.9551 0.6203 0.081 Uiso 1 1 calc R
C5 C 0.1553(4) 0.1249(3) 0.4256(3) 0.0658(11) Uani 1 1 d .
H5B H 0.1925 0.1754 0.4766 0.099 Uiso 1 1 calc R
H5C H 0.1441 0.0658 0.4605 0.099 Uiso 1 1 calc R
H5A H 0.0845 0.1501 0.3791 0.099 Uiso 1 1 calc R
C29 C 0.1544(4) 0.3282(3) 0.7514(4) 0.0739(13) Uani 1 1 d .
H29 H 0.1578 0.2630 0.7770 0.089 Uiso 1 1 calc R
C9 C 0.1769(3) 0.0124(2) 0.2883(2) 0.0417(7) Uani 1 1 d .
C6 C 0.4236(4) 0.1032(5) 0.0222(4) 0.109(2) Uani 1 1 d .
H6A H 0.4304 0.0311 0.0263 0.164 Uiso 1 1 calc R
H6B H 0.4819 0.1308 0.0032 0.164 Uiso 1 1 calc R
H6C H 0.3524 0.1213 -0.0296 0.164 Uiso 1 1 calc R
C33 C 0.4936(3) 0.8105(3) 0.6059(3) 0.0575(9) Uani 1 1 d .
H33 H 0.5573 0.7829 0.6009 0.069 Uiso 1 1 calc R
C8 C 0.3762(4) 0.6193(4) 0.4666(4) 0.0868(15) Uani 1 1 d .
H8A H 0.3715 0.5481 0.4538 0.130 Uiso 1 1 calc R
H8B H 0.4310 0.6481 0.4434 0.130 Uiso 1 1 calc R
H8C H 0.3049 0.6497 0.4290 0.130 Uiso 1 1 calc R
O5 O 0.3754(2) 0.39188(19) 0.6126(2) 0.0644(7) Uani 1 1 d .
O7 O 0.3462(2) 0.7405(3) 0.1353(3) 0.0890(10) Uani 1 1 d .
O8 O 0.4002(3) -0.0761(2) 0.2534(3) 0.1186(14) Uani 1 1 d .
O6 O 0.4127(3) 0.2217(3) 0.7287(4) 0.1248(16) Uani 1 1 d .

loop_
_atom_site_aniso_label
_atom_site_aniso_U_11
_atom_site_aniso_U_22
_atom_site_aniso_U_33
_atom_site_aniso_U_23
_atom_site_aniso_U_13
_atom_site_aniso_U_12
Nb1 0.02719(10) 0.01687(9) 0.02399(10) -0.00006(16) 0.01147(7) 0.00011(17)
Mn1 0.0318(2) 0.0264(2) 0.0316(2) -0.00567(19) 0.01144(16) 0.00194(17)
Mn2 0.0310(2) 0.0233(2) 0.0331(2) -0.00608(19) 0.01376(16) -0.00116(16)
N18 0.0362(12) 0.0318(12) 0.0401(12) 0.0098(10) 0.0142(10) -0.0019(10)
C12 0.0385(15) 0.0287(13) 0.0407(15) -0.0028(11) 0.0201(12) -0.0058(11)
N13 0.0454(14) 0.0405(13) 0.0392(13) 0.0104(11) 0.0116(11) -0.0042(11)
C11 0.0269(12) 0.0295(13) 0.0286(12) -0.0034(10) 0.0087(10) -0.0008(10)
N11 0.0367(12) 0.0341(12) 0.0371(12) -0.0096(10) 0.0131(10) 0.0045(10)
N16 0.0433(13) 0.0358(13) 0.0350(12) -0.0102(10) 0.0133(10) 0.0022(10)
C17 0.0400(15) 0.0242(13) 0.0443(15) 0.0021(11) 0.0234(13) 0.0029(11)
C18 0.0295(12) 0.0262(12) 0.0322(12) 0.0060(10) 0.0124(10) 0.0029(10)
N15 0.0367(13) 0.0428(14) 0.0428(13) -0.0065(12) 0.0034(11) 0.0051(11)
C13 0.0368(14) 0.0297(13) 0.0304(13) 0.0052(10) 0.0146(11) -0.0018(11)
C16 0.0339(13) 0.0268(13) 0.0343(13) -0.0032(10) 0.0141(11) 0.0029(10)
N12 0.0512(16) 0.0507(16) 0.0667(18) -0.0015(14) 0.0323(15) -0.0119(13)
C15 0.0341(13) 0.0267(12) 0.0313(13) -0.0048(10) 0.0106(11) -0.0012(10)
N14 0.0367(13) 0.0411(14) 0.0526(15) 0.0023(12) 0.0067(11) -0.0054(11)
C14 0.0329(13) 0.0251(13) 0.0346(13) 0.0038(10) 0.0118(11) 0.0010(10)
N17 0.0523(16) 0.0424(15) 0.076(2) 0.0035(14) 0.0391(15) 0.0106(12)
O3 0.0540(12) 0.0305(10) 0.0386(11) -0.0049(8) 0.0180(9) -0.0056(9)
O1 0.0699(14) 0.0326(11) 0.0377(11) -0.0042(9) 0.0200(10) -0.0025(10)
N4 0.0355(12) 0.0318(12) 0.0379(12) -0.0023(10) 0.0153(10) -0.0036(10)
N2 0.0331(11) 0.0401(13) 0.0362(12) 0.0003(10) 0.0136(10) 0.0025(10)
N3 0.0444(13) 0.0272(11) 0.0441(13) -0.0051(10) 0.0219(11) -0.0043(9)
O4 0.0440(13) 0.0359(12) 0.0752(16) 0.0046(11) 0.0321(12) 0.0057(9)
N1 0.0465(14) 0.0282(11) 0.0390(13) -0.0002(10) 0.0162(11) 0.0027(10)
O2 0.0408(12) 0.0438(13) 0.0858(18) 0.0046(12) 0.0229(12) 0.0119(10)
C3 0.0444(16) 0.0351(16) 0.0374(15) -0.0006(12) 0.0120(13) -0.0040(13)
C1 0.0529(18) 0.0349(15) 0.0369(15) 0.0025(12) 0.0136(13) 0.0058(13)
C22 0.0317(14) 0.061(2) 0.0321(14) -0.0002(13) 0.0124(12) 0.0044(13)
C32 0.0320(13) 0.0417(16) 0.0409(15) 0.0006(12) 0.0148(12) -0.0025(12)
C27 0.0472(15) 0.0293(17) 0.0422(14) 0.0023(11) 0.0164(12) 0.0044(11)
C23 0.0402(17) 0.086(3) 0.059(2) 0.0161(19) 0.0287(16) 0.0029(17)
C21 0.067(2) 0.0353(16) 0.0459(17) -0.0066(13) 0.0225(16) -0.0052(14)
C4 0.0389(16) 0.0433(18) 0.077(2) -0.0028(16) 0.0316(16) 0.0044(13)
C31 0.065(2) 0.0365(15) 0.0517(19) -0.0109(14) 0.0255(17) -0.0104(15)
C7 0.078(3) 0.054(2) 0.060(2) -0.0139(17) 0.041(2) -0.0136(18)
C20 0.087(3) 0.0358(18) 0.061(2) -0.0058(16) 0.029(2) -0.0109(18)
C25 0.060(2) 0.050(2) 0.073(2) 0.0181(17) 0.0243(18) -0.0068(16)
C35 0.077(2) 0.0360(17) 0.076(3) -0.0041(16) 0.041(2) -0.0153(16)
C30 0.098(3) 0.0297(16) 0.068(2) -0.0153(15) 0.044(2) -0.0160(17)
C2 0.0327(15) 0.061(2) 0.063(2) -0.0099(17) 0.0157(14) 0.0113(14)
C24 0.050(2) 0.088(3) 0.070(3) 0.028(2) 0.0258(19) -0.014(2)
C19 0.109(3) 0.0308(18) 0.073(3) 0.0041(17) 0.040(2) -0.0086(19)
C26 0.0472(17) 0.0387(17) 0.0542(18) 0.0071(14) 0.0215(15) 0.0006(13)
C10 0.099(3) 0.0401(19) 0.050(2) 0.0074(15) 0.026(2) 0.0045(19)
C28 0.097(3) 0.0328(17) 0.056(2) 0.0070(16) 0.025(2) 0.0063(18)
C36 0.0489(17) 0.0319(15) 0.0501(17) -0.0029(13) 0.0246(14) -0.0031(13)
C34 0.065(2) 0.058(2) 0.095(3) -0.001(2) 0.048(2) -0.0243(19)
C5 0.099(3) 0.053(2) 0.063(2) -0.0077(18) 0.050(2) 0.001(2)
C29 0.120(4) 0.0263(17) 0.088(3) 0.0044(18) 0.054(3) -0.002(2)
C9 0.0508(17) 0.0343(16) 0.0375(15) 0.0003(11) 0.0137(13) 0.0081(12)
C6 0.084(3) 0.145(5) 0.112(4) -0.070(4) 0.053(3) -0.005(3)
C33 0.0489(19) 0.060(2) 0.076(2) -0.0013(18) 0.0371(18) -0.0080(16)
C8 0.111(4) 0.078(3) 0.106(4) -0.037(3) 0.079(3) -0.019(3)
O5 0.0575(15) 0.0523(15) 0.0630(16) 0.0005(12) -0.0004(12) 0.0000(12)
O7 0.0587(17) 0.091(2) 0.105(3) 0.008(2) 0.0182(17) -0.0170(16)
O8 0.071(2) 0.0665(19) 0.179(4) 0.016(2) 0.003(2) 0.0166(16)
O6 0.068(2) 0.107(3) 0.178(4) 0.065(3) 0.022(2) -0.0176(19)

loop_
_atom_type_symbol
_atom_type_description
_atom_type_scat_dispersion_real
_atom_type_scat_dispersion_imag
_atom_type_scat_source
C C 0.0033 0.0016 'International Tables Vol C Tables 4.2.6.8 and 6.1.1.4'
H H 0.0000 0.0000 'International Tables Vol C Tables 4.2.6.8 and 6.1.1.4'
N N 0.0061 0.0033 'International Tables Vol C Tables 4.2.6.8 and 6.1.1.4'
O O 0.0106 0.0060 'International Tables Vol C Tables 4.2.6.8 and 6.1.1.4'
Mn Mn 0.3368 0.7283 'International Tables Vol C Tables 4.2.6.8 and 6.1.1.4'
Nb Nb -2.0727 0.6215 'International Tables Vol C Tables 4.2.6.8 and 6.1.1.4'

loop_
_geom_angle_atom_site_label_1
_geom_angle_atom_site_label_2
_geom_angle_atom_site_label_3
_geom_angle
_geom_angle_site_symmetry_1
_geom_angle_site_symmetry_3
C13 Nb1 C11 96.89(10) . .
C13 Nb1 C18 144.89(9) . .
C11 Nb1 C18 88.50(11) . .
C13 Nb1 C17 75.63(10) . .
C11 Nb1 C17 142.99(10) . .
C18 Nb1 C17 79.32(10) . .
C13 Nb1 C16 102.05(11) . .
C11 Nb1 C16 143.90(9) . .
C18 Nb1 C16 93.15(10) . .
C17 Nb1 C16 72.21(10) . .
C13 Nb1 C15 142.67(10) . .
C11 Nb1 C15 71.60(9) . .
C18 Nb1 C15 71.80(9) . .
C17 Nb1 C15 134.23(10) . .
C16 Nb1 C15 74.73(9) . .
C13 Nb1 C12 70.66(10) . .
C11 Nb1 C12 79.03(10) . .
C18 Nb1 C12 144.06(10) . .
C17 Nb1 C12 129.03(11) . .
C16 Nb1 C12 78.71(10) . .
C15 Nb1 C12 72.29(10) . .
C13 Nb1 C14 75.61(10) . .
C11 Nb1 C14 71.03(9) . .
C18 Nb1 C14 73.47(10) . .
C17 Nb1 C14 72.00(10) . .
C16 Nb1 C14 143.51(10) . .
C15 Nb1 C14 128.78(10) . .
C12 Nb1 C14 131.17(10) . .
N13 Mn1 N11 94.75(9) 2_545 .
N13 Mn1 O2 94.53(10) 2_545 .
N11 Mn1 O2 161.13(9) . .
N13 Mn1 O1 164.54(9) 2_545 .
N11 Mn1 O1 86.67(8) . .
O2 Mn1 O1 88.74(10) . .
N13 Mn1 N2 99.05(9) 2_545 .
N11 Mn1 N2 91.15(10) . .
O2 Mn1 N2 71.17(9) . .
O1 Mn1 N2 96.31(8) . .
N13 Mn1 N1 94.37(10) 2_545 .
N11 Mn1 N1 112.36(9) . .
O2 Mn1 N1 83.24(9) . .
O1 Mn1 N1 70.98(8) . .
N2 Mn1 N1 151.85(9) . .
N16 Mn2 N18 96.10(9) . 2_556
N16 Mn2 O4 93.40(10) . .
N18 Mn2 O4 160.69(9) 2_556 .
N16 Mn2 N3 93.45(10) . .
N18 Mn2 N3 114.88(9) 2_556 .
O4 Mn2 N3 81.17(9) . .
N16 Mn2 N4 103.57(9) . .
N18 Mn2 N4 90.37(9) 2_556 .
O4 Mn2 N4 71.04(9) . .
N3 Mn2 N4 147.97(9) . .
N16 Mn2 O3 162.67(9) . .
N18 Mn2 O3 83.54(8) 2_556 .
O4 Mn2 O3 92.29(9) . .
N3 Mn2 O3 71.28(8) . .
N4 Mn2 O3 93.76(8) . .
C18 N18 Mn2 155.0(2) . 2_546
N12 C12 Nb1 177.2(3) . .
C13 N13 Mn1 158.7(2) . 2
N11 C11 Nb1 170.9(2) . .
C11 N11 Mn1 154.3(2) . .
C16 N16 Mn2 160.4(2) . .
N17 C17 Nb1 177.9(3) . .
N18 C18 Nb1 173.5(2) . .
N13 C13 Nb1 175.4(2) . .
N16 C16 Nb1 173.1(2) . .
N15 C15 Nb1 175.2(2) . .
N14 C14 Nb1 175.1(2) . .
C3 O3 Mn2 119.77(16) . .
C1 O1 Mn1 121.61(17) . .
C36 N4 C32 118.0(3) . .
C36 N4 Mn2 124.31(19) . .
C32 N4 Mn2 117.56(19) . .
C26 N2 C22 117.8(3) . .
C26 N2 Mn1 125.1(2) . .
C22 N2 Mn1 117.1(2) . .
C27 N3 C31 117.9(3) . .
C27 N3 Mn2 118.12(19) . .
C31 N3 Mn2 122.1(2) . .
C4 O4 Mn2 118.46(18) . .
C9 N1 C21 117.9(3) . .
C9 N1 Mn1 119.2(2) . .
C21 N1 Mn1 122.2(2) . .
C2 O2 Mn1 120.11(19) . .
O3 C3 C27 109.1(2) . .
O3 C3 C7 111.2(3) . .
C27 C3 C7 110.3(3) . .
O3 C3 H3 108.7 . .
C27 C3 H3 108.7 . .
C7 C3 H3 108.7 . .
O1 C1 C9 109.2(2) . .
O1 C1 C5 110.7(3) . .
C9 C1 C5 111.8(3) . .
O1 C1 H1 108.3 . .
C9 C1 H1 108.3 . .
C5 C1 H1 108.3 . .
N2 C22 C23 121.2(3) . .
N2 C22 C2 117.8(3) . .
C23 C22 C2 121.1(3) . .
N4 C32 C33 122.2(3) . .
N4 C32 C4 117.7(3) . .
C33 C32 C4 120.1(3) . .
N3 C27 C28 121.7(3) . .
N3 C27 C3 118.2(2) . .
C28 C27 C3 120.0(3) . .
C24 C23 C22 120.4(3) . .
C24 C23 H23 119.8 . .
C22 C23 H23 119.8 . .
N1 C21 C20 123.5(3) . .
N1 C21 H21 118.3 . .
C20 C21 H21 118.3 . .
O4 C4 C32 108.2(2) . .
O4 C4 C8 110.6(3) . .
C32 C4 C8 109.1(3) . .
O4 C4 H4 109.7 . .
C32 C4 H4 109.7 . .
C8 C4 H4 109.7 . .
N3 C31 C30 123.5(3) . .
N3 C31 H31 118.3 . .
C30 C31 H31 118.3 . .
C3 C7 H7A 109.5 . .
C3 C7 H7B 109.5 . .
H7A C7 H7B 109.5 . .
C3 C7 H7C 109.5 . .
H7A C7 H7C 109.5 . .
H7B C7 H7C 109.5 . .
C21 C20 C19 118.1(4) . .
C21 C20 H20 120.9 . .
C19 C20 H20 120.9 . .
C26 C25 C24 118.1(4) . .
C26 C25 H25 120.9 . .
C24 C25 H25 120.9 . .
C36 C35 C34 118.1(3) . .
C36 C35 H35 120.9 . .
C34 C35 H35 120.9 . .
C31 C30 C29 118.4(3) . .
C31 C30 H30 120.8 . .
C29 C30 H30 120.8 . .
O2 C2 C22 108.1(2) . .
O2 C2 C6 110.8(3) . .
C22 C2 C6 112.6(4) . .
O2 C2 H2 108.5 . .
C22 C2 H2 108.5 . .
C6 C2 H2 108.5 . .
C23 C24 C25 118.7(3) . .
C23 C24 H24 120.6 . .
C25 C24 H24 120.6 . .
C10 C19 C20 119.0(3) . .
C10 C19 H19 120.5 . .
C20 C19 H19 120.5 . .
N2 C26 C25 123.8(3) . .
N2 C26 H26 118.1 . .
C25 C26 H26 118.1 . .
C19 C10 C9 120.1(3) . .
C19 C10 H10 120.0 . .
C9 C10 H10 120.0 . .
C29 C28 C27 119.4(4) . .
C29 C28 H28 120.3 . .
C27 C28 H28 120.3 . .
N4 C36 C35 123.4(3) . .
N4 C36 H36 118.3 . .
C35 C36 H36 118.3 . .
C33 C34 C35 119.0(3) . .
C33 C34 H34 120.5 . .
C35 C34 H34 120.5 . .
C1 C5 H5B 109.5 . .
C1 C5 H5C 109.5 . .
H5B C5 H5C 109.5 . .
C1 C5 H5A 109.5 . .
H5B C5 H5A 109.5 . .
H5C C5 H5A 109.5 . .
C28 C29 C30 119.1(3) . .
C28 C29 H29 120.4 . .
C30 C29 H29 120.4 . .
N1 C9 C10 121.5(3) . .
N1 C9 C1 118.4(3) . .
C10 C9 C1 120.1(3) . .
C2 C6 H6A 109.5 . .
C2 C6 H6B 109.5 . .
H6A C6 H6B 109.5 . .
C2 C6 H6C 109.5 . .
H6A C6 H6C 109.5 . .
H6B C6 H6C 109.5 . .
C34 C33 C32 119.1(3) . .
C34 C33 H33 120.4 . .
C32 C33 H33 120.4 . .
C4 C8 H8A 109.5 . .
C4 C8 H8B 109.5 . .
H8A C8 H8B 109.5 . .
C4 C8 H8C 109.5 . .
H8A C8 H8C 109.5 . .
H8B C8 H8C 109.5 . .

loop_
_geom_bond_atom_site_label_1
_geom_bond_atom_site_label_2
_geom_bond_distance
_geom_bond_site_symmetry_2
Nb1 C13 2.243(3) .
Nb1 C11 2.249(3) .
Nb1 C18 2.250(3) .
Nb1 C17 2.254(3) .
Nb1 C16 2.258(3) .
Nb1 C15 2.261(3) .
Nb1 C12 2.262(3) .
Nb1 C14 2.270(3) .
Mn1 N13 2.165(3) 2_545
Mn1 N11 2.180(2) .
Mn1 O2 2.201(2) .
Mn1 O1 2.249(2) .
Mn1 N2 2.268(3) .
Mn1 N1 2.271(3) .
Mn2 N16 2.179(2) .
Mn2 N18 2.179(2) 2_556
Mn2 O4 2.226(2) .
Mn2 N3 2.274(2) .
Mn2 N4 2.279(2) .
Mn2 O3 2.286(2) .
N18 C18 1.152(3) .
N18 Mn2 2.179(2) 2_546
C12 N12 1.146(4) .
N13 C13 1.141(3) .
N13 Mn1 2.165(3) 2
C11 N11 1.148(3) .
N16 C16 1.148(3) .
C17 N17 1.161(4) .
N15 C15 1.148(4) .
N14 C14 1.155(4) .
O3 C3 1.431(4) .
O1 C1 1.430(4) .
N4 C36 1.337(4) .
N4 C32 1.340(4) .
N2 C26 1.338(4) .
N2 C22 1.354(4) .
N3 C27 1.338(4) .
N3 C31 1.346(4) .
O4 C4 1.435(4) .
N1 C9 1.333(4) .
N1 C21 1.354(4) .
O2 C2 1.423(4) .
C3 C27 1.509(4) .
C3 C7 1.523(5) .
C3 H3 0.9800 .
C1 C9 1.511(4) .
C1 C5 1.520(5) .
C1 H1 0.9800 .
C22 C23 1.383(5) .
C22 C2 1.498(5) .
C32 C33 1.383(4) .
C32 C4 1.490(4) .
C27 C28 1.390(4) .
C23 C24 1.366(6) .
C23 H23 0.9300 .
C21 C20 1.368(5) .
C21 H21 0.9300 .
C4 C8 1.537(6) .
C4 H4 0.9800 .
C31 C30 1.360(5) .
C31 H31 0.9300 .
C7 H7A 0.9600 .
C7 H7B 0.9600 .
C7 H7C 0.9600 .
C20 C19 1.377(6) .
C20 H20 0.9300 .
C25 C26 1.373(5) .
C25 C24 1.389(6) .
C25 H25 0.9300 .
C35 C36 1.374(5) .
C35 C34 1.392(6) .
C35 H35 0.9300 .
C30 C29 1.388(6) .
C30 H30 0.9300 .
C2 C6 1.502(6) .
C2 H2 0.9800 .
C24 H24 0.9300 .
C19 C10 1.373(5) .
C19 H19 0.9300 .
C26 H26 0.9300 .
C10 C9 1.381(5) .
C10 H10 0.9300 .
C28 C29 1.366(5) .
C28 H28 0.9300 .
C36 H36 0.9300 .
C34 C33 1.374(5) .
C34 H34 0.9300 .
C5 H5B 0.9600 .
C5 H5C 0.9600 .
C5 H5A 0.9600 .
C29 H29 0.9300 .
C6 H6A 0.9600 .
C6 H6B 0.9600 .
C6 H6C 0.9600 .
C33 H33 0.9300 .
C8 H8A 0.9600 .
C8 H8B 0.9600 .
C8 H8C 0.9600 .

loop_
_geom_torsion_atom_site_label_1
_geom_torsion_atom_site_label_2
_geom_torsion_atom_site_label_3
_geom_torsion_atom_site_label_4
_geom_torsion
_geom_torsion_site_symmetry_1
N16 Mn2 O3 C3 25.4(4) .
N18 Mn2 O3 C3 115.2(2) 2_556
O4 Mn2 O3 C3 -83.8(2) .
N3 Mn2 O3 C3 -3.9(2) .
N4 Mn2 O3 C3 -154.9(2) .
N13 Mn1 O1 C1 23.3(5) 2_545
N11 Mn1 O1 C1 119.0(2) .
O2 Mn1 O1 C1 -79.3(2) .
N2 Mn1 O1 C1 -150.2(2) .
N1 Mn1 O1 C1 4.0(2) .
N16 Mn2 N4 C36 101.7(2) .
N18 Mn2 N4 C36 5.3(2) 2_556
O4 Mn2 N4 C36 -169.4(3) .
N3 Mn2 N4 C36 -138.1(2) .
O3 Mn2 N4 C36 -78.2(2) .
N16 Mn2 N4 C32 -81.7(2) .
N18 Mn2 N4 C32 -178.1(2) 2_556
O4 Mn2 N4 C32 7.2(2) .
N3 Mn2 N4 C32 38.4(3) .
O3 Mn2 N4 C32 98.4(2) .
N13 Mn1 N2 C26 98.1(2) 2_545
N11 Mn1 N2 C26 3.1(2) .
O2 Mn1 N2 C26 -170.2(3) .
O1 Mn1 N2 C26 -83.7(2) .
N1 Mn1 N2 C26 -144.5(2) .
N13 Mn1 N2 C22 -81.0(2) 2_545
N11 Mn1 N2 C22 -176.0(2) .
O2 Mn1 N2 C22 10.7(2) .
O1 Mn1 N2 C22 97.2(2) .
N1 Mn1 N2 C22 36.4(3) .
N16 Mn2 N3 C27 179.9(2) .
N18 Mn2 N3 C27 -81.7(2) 2_556
O4 Mn2 N3 C27 87.0(2) .
N4 Mn2 N3 C27 57.3(3) .
O3 Mn2 N3 C27 -8.4(2) .
N16 Mn2 N3 C31 15.6(3) .
N18 Mn2 N3 C31 113.9(3) 2_556
O4 Mn2 N3 C31 -77.3(3) .
N4 Mn2 N3 C31 -107.1(3) .
O3 Mn2 N3 C31 -172.8(3) .
N16 Mn2 O4 C4 81.9(2) .
N18 Mn2 O4 C4 -37.5(4) 2_556
N3 Mn2 O4 C4 174.9(2) .
N4 Mn2 O4 C4 -21.2(2) .
O3 Mn2 O4 C4 -114.4(2) .
N13 Mn1 N1 C9 178.4(2) 2_545
N11 Mn1 N1 C9 -84.7(2) .
O2 Mn1 N1 C9 84.3(2) .
O1 Mn1 N1 C9 -6.7(2) .
N2 Mn1 N1 C9 59.9(3) .
N13 Mn1 N1 C21 7.9(3) 2_545
N11 Mn1 N1 C21 104.9(2) .
O2 Mn1 N1 C21 -86.1(3) .
O1 Mn1 N1 C21 -177.1(3) .
N2 Mn1 N1 C21 -110.6(3) .
N13 Mn1 O2 C2 76.5(2) 2_545
N11 Mn1 O2 C2 -42.7(4) .
O1 Mn1 O2 C2 -118.6(2) .
N2 Mn1 O2 C2 -21.5(2) .
N1 Mn1 O2 C2 170.4(2) .
Mn2 O3 C3 C27 13.5(3) .
Mn2 O3 C3 C7 -108.3(2) .
Mn1 O1 C1 C9 -1.3(3) .
Mn1 O1 C1 C5 -124.9(3) .
C26 N2 C22 C23 -0.2(4) .
Mn1 N2 C22 C23 179.0(2) .
C26 N2 C22 C2 -179.2(3) .
Mn1 N2 C22 C2 0.0(3) .
C36 N4 C32 C33 2.0(4) .
Mn2 N4 C32 C33 -174.8(3) .
C36 N4 C32 C4 -176.4(3) .
Mn2 N4 C32 C4 6.8(4) .
C31 N3 C27 C28 0.5(5) .
Mn2 N3 C27 C28 -164.5(3) .
C31 N3 C27 C3 -175.6(3) .
Mn2 N3 C27 C3 19.4(4) .
O3 C3 C27 N3 -21.1(4) .
C7 C3 C27 N3 101.4(3) .
O3 C3 C27 C28 162.8(3) .
C7 C3 C27 C28 -74.8(4) .
N2 C22 C23 C24 1.8(5) .
C2 C22 C23 C24 -179.2(4) .
C9 N1 C21 C20 -0.4(5) .
Mn1 N1 C21 C20 170.2(3) .
Mn2 O4 C4 C32 30.3(3) .
Mn2 O4 C4 C8 -89.0(3) .
N4 C32 C4 O4 -23.3(4) .
C33 C32 C4 O4 158.2(3) .
N4 C32 C4 C8 97.0(3) .
C33 C32 C4 C8 -81.5(4) .
C27 N3 C31 C30 0.7(5) .
Mn2 N3 C31 C30 165.1(3) .
N1 C21 C20 C19 0.3(6) .
N3 C31 C30 C29 -1.8(6) .
Mn1 O2 C2 C22 27.2(3) .
Mn1 O2 C2 C6 -96.5(4) .
N2 C22 C2 O2 -16.6(4) .
C23 C22 C2 O2 164.5(3) .
N2 C22 C2 C6 106.1(4) .
C23 C22 C2 C6 -72.9(4) .
C22 C23 C24 C25 -1.8(6) .
C26 C25 C24 C23 0.3(6) .
C21 C20 C19 C10 -0.4(7) .
C22 N2 C26 C25 -1.4(5) .
Mn1 N2 C26 C25 179.5(3) .
C24 C25 C26 N2 1.4(6) .
C20 C19 C10 C9 0.7(7) .
N3 C27 C28 C29 -0.5(6) .
C3 C27 C28 C29 175.6(4) .
C32 N4 C36 C35 -0.7(5) .
Mn2 N4 C36 C35 175.8(3) .
C34 C35 C36 N4 -1.0(6) .
C36 C35 C34 C33 1.4(6) .
C27 C28 C29 C30 -0.7(7) .
C31 C30 C29 C28 1.8(7) .
C21 N1 C9 C10 0.7(5) .
Mn1 N1 C9 C10 -170.1(3) .
C21 N1 C9 C1 179.5(3) .
Mn1 N1 C9 C1 8.6(4) .
C19 C10 C9 N1 -0.9(6) .
C19 C10 C9 C1 -179.6(4) .
O1 C1 C9 N1 -4.7(4) .
C5 C1 C9 N1 118.2(3) .
O1 C1 C9 C10 174.1(3) .
C5 C1 C9 C10 -63.1(4) .
C35 C34 C33 C32 -0.2(7) .
N4 C32 C33 C34 -1.5(6) .
C4 C32 C33 C34 176.9(4) .
